data_4502926
loop_
_publ_author_name
'Ko\/lodziejczak, Jerzy'
'Adamczyk-Wo\'zniak, Agnieszka'
'Hachu\/la, Barbara'
'Barys, Maciej'
'Flakus, Henryk T.'
'Sporzy\'nski, Andrzej'
'Koll, Aleksander'

_publ_section_title
;
 Intermolecular Interactions in the Solid State of Ionic Secondary Mannich
 Bases
;
_journal_issue 2
_journal_name_full 'Crystal Growth &amp; Design'
_journal_page_first 589
_journal_paper_doi 10.1021/cg201179x
_journal_volume 12
_journal_year 2012
_chemical_formula_sum 'C10 H14 Br N O'
_chemical_formula_weight 244.12
_chemical_name_systematic
; 
4-bromo-2-[(aminopropyl)methyl]-phenol
;
_space_group_IT_number 14
_symmetry_cell_setting monoclinic
_symmetry_space_group_name_Hall '-P 2ybc'
_symmetry_space_group_name_H-M 'P 1 21/c 1'
_atom_sites_solution_hydrogens geom
_atom_sites_solution_primary direct
_atom_sites_solution_secondary difmap
_audit_creation_method SHELXL-97
_cell_angle_alpha 90.00
_cell_angle_beta 102.973(2)
_cell_angle_gamma 90.00
_cell_formula_units_Z 4
_cell_length_a 10.9354(2)
_cell_length_b 5.62810(10)
_cell_length_c 16.6297(3)
_cell_measurement_temperature 100(2)
_cell_volume 997.36(3)
_computing_cell_refinement 'CrysAlis CCD, Oxford Diffraction Ltd.'
_computing_data_collection 'CrysAlis RED, Oxford Diffraction Ltd.'
_computing_data_reduction 'CrysAlis RED, Oxford Diffraction Ltd.'
_computing_structure_refinement 'SHELXL-97 (Sheldrick, 2008)'
_computing_structure_solution 'SHELXS-97 (Sheldrick, 2008)'
_diffrn_ambient_temperature 100(2)
_diffrn_measured_fraction_theta_full 0.998
_diffrn_measured_fraction_theta_max 0.997
_diffrn_measurement_device_type KM4-CCD
_diffrn_measurement_method /w
_diffrn_radiation_monochromator graphite
_diffrn_radiation_source 'fine-focus sealed tube'
_diffrn_radiation_type MoK\a
_diffrn_radiation_wavelength 0.71073
_diffrn_reflns_av_R_equivalents 0.0285
_diffrn_reflns_av_sigmaI/netI 0.0184
_diffrn_reflns_limit_h_max 13
_diffrn_reflns_limit_h_min -14
_diffrn_reflns_limit_k_max 7
_diffrn_reflns_limit_k_min -7
_diffrn_reflns_limit_l_max 21
_diffrn_reflns_limit_l_min -21
_diffrn_reflns_number 11696
_diffrn_reflns_theta_full 25.00
_diffrn_reflns_theta_max 27.60
_diffrn_reflns_theta_min 3.48
_exptl_absorpt_coefficient_mu 4.081
_exptl_absorpt_correction_T_max 0.662
_exptl_absorpt_correction_T_min 0.458
_exptl_absorpt_correction_type numerical
_exptl_absorpt_process_details '(CrysAlis RED; Oxford Diffraction,2003)'
_exptl_crystal_colour yellow
_exptl_crystal_density_diffrn 1.619
_exptl_crystal_density_method 'not measured'
_exptl_crystal_description plates
_exptl_crystal_F_000 496
_exptl_crystal_size_max 0.20
_exptl_crystal_size_mid 0.16
_exptl_crystal_size_min 0.10
_refine_diff_density_max 0.482
_refine_diff_density_min -0.240
_refine_diff_density_rms 0.068
_refine_ls_extinction_method none
_refine_ls_goodness_of_fit_ref 1.036
_refine_ls_hydrogen_treatment mixed
_refine_ls_matrix_type full
_refine_ls_number_parameters 174
_refine_ls_number_reflns 2304
_refine_ls_number_restraints 0
_refine_ls_restrained_S_all 1.036
_refine_ls_R_factor_all 0.0276
_refine_ls_R_factor_gt 0.0187
_refine_ls_shift/su_max 0.002
_refine_ls_shift/su_mean 0.000
_refine_ls_structure_factor_coef Fsqd
_refine_ls_weighting_details 'calc w=1/[\s^2^(Fo^2^)+(0.0260P)^2^+0.3034P] where P=(Fo^2^+2Fc^2^)/3'
_refine_ls_weighting_scheme calc
_refine_ls_wR_factor_gt 0.0423
_refine_ls_wR_factor_ref 0.0458
_reflns_number_gt 1953
_reflns_number_total 2304
_reflns_threshold_expression >2sigma(I)
_cod_data_source_file cg201179x_si_001.cif
_cod_data_source_block 1
_cod_depositor_comments
;
The following automatic conversions were performed:

'_symmetry_cell_setting' value 'Monoclinic' changed to 'monoclinic'
according to /home/saulius/struct/CIF-dictionaries/cif_core.dic
dictionary named 'cif_core.dic' version 2.4.1 from 2010-06-29.

Automatic conversion script
Id: cif_fix_values 1715 2011-07-08 13:25:40Z adriana 
;
_cod_original_sg_symbol_H-M P21/c
_cod_database_code 4502926

loop_
_symmetry_equiv_pos_as_xyz
'x, y, z'
'-x, y+1/2, -z+1/2'
'-x, -y, -z'
'x, -y-1/2, z-1/2'

loop_
_atom_site_label
_atom_site_type_symbol
_atom_site_fract_x
_atom_site_fract_y
_atom_site_fract_z
_atom_site_U_iso_or_equiv
_atom_site_adp_type
_atom_site_occupancy
_atom_site_symmetry_multiplicity
_atom_site_calc_flag
Br1 Br 0.369732(15) 0.10947(3) 0.828792(10) 0.01665(6) Uani 1 1 d
O1 O 0.02305(11) 0.71669(19) 0.57605(7) 0.0140(2) Uani 1 1 d
N8 N -0.10289(13) 0.1346(2) 0.56001(8) 0.0112(3) Uani 1 1 d
C1 C 0.05365(15) 0.3733(3) 0.66255(9) 0.0116(3) Uani 1 1 d
C2 C 0.09673(15) 0.5877(3) 0.63291(9) 0.0121(3) Uani 1 1 d
C6 C 0.13427(16) 0.2339(3) 0.72106(10) 0.0126(3) Uani 1 1 d
C7 C -0.08114(15) 0.3001(3) 0.63277(10) 0.0124(3) Uani 1 1 d
C5 C 0.25758(15) 0.3038(3) 0.75140(9) 0.0134(3) Uani 1 1 d
C3 C 0.22236(16) 0.6540(3) 0.66790(10) 0.0147(3) Uani 1 1 d
C4 C 0.30164(16) 0.5156(3) 0.72574(10) 0.0143(3) Uani 1 1 d
C11 C -0.25921(16) -0.1424(3) 0.47521(10) 0.0145(3) Uani 1 1 d
C12 C -0.23901(15) 0.0752(3) 0.53091(10) 0.0142(3) Uani 1 1 d
C13 C -0.39847(18) -0.1828(4) 0.43831(12) 0.0217(4) Uani 1 1 d
H72 H -0.1312(18) 0.438(3) 0.6161(11) 0.011(5) Uiso 1 1 d
H6 H 0.1033(18) 0.088(3) 0.7389(12) 0.015(5) Uiso 1 1 d
H71 H -0.1114(16) 0.217(3) 0.6739(11) 0.008(4) Uiso 1 1 d
H4 H 0.3848(19) 0.565(3) 0.7471(12) 0.016(5) Uiso 1 1 d
H122 H -0.2824(18) 0.220(3) 0.5021(11) 0.017(5) Uiso 1 1 d
H112 H -0.2136(17) -0.126(3) 0.4308(11) 0.012(4) Uiso 1 1 d
H121 H -0.2724(18) 0.047(3) 0.5778(12) 0.013(5) Uiso 1 1 d
H133 H -0.436(2) -0.045(4) 0.4058(13) 0.026(6) Uiso 1 1 d
H3 H 0.2520(17) 0.796(4) 0.6515(11) 0.014(5) Uiso 1 1 d
H111 H -0.2231(18) -0.279(3) 0.5064(11) 0.015(5) Uiso 1 1 d
H81 H -0.061(2) 0.006(4) 0.5742(13) 0.028(6) Uiso 1 1 d
H131 H -0.407(2) -0.318(4) 0.4045(14) 0.033(6) Uiso 1 1 d
H132 H -0.447(2) -0.215(4) 0.4818(13) 0.028(6) Uiso 1 1 d
H82 H -0.0820(18) 0.196(4) 0.5175(13) 0.018(5) Uiso 1 1 d

loop_
_atom_site_aniso_label
_atom_site_aniso_U_11
_atom_site_aniso_U_22
_atom_site_aniso_U_33
_atom_site_aniso_U_23
_atom_site_aniso_U_13
_atom_site_aniso_U_12
Br1 0.01437(9) 0.01753(9) 0.01622(9) 0.00379(7) -0.00042(6) 0.00195(7)
O1 0.0171(6) 0.0129(5) 0.0118(5) 0.0028(4) 0.0026(5) 0.0029(5)
N8 0.0112(7) 0.0117(7) 0.0106(7) 0.0011(5) 0.0024(5) 0.0009(5)
C1 0.0130(8) 0.0130(7) 0.0093(7) -0.0015(6) 0.0033(6) 0.0007(6)
C2 0.0162(8) 0.0122(7) 0.0091(7) -0.0015(6) 0.0051(6) 0.0022(6)
C6 0.0160(8) 0.0112(7) 0.0112(7) -0.0001(6) 0.0042(6) -0.0005(6)
C7 0.0139(8) 0.0122(7) 0.0111(7) 0.0000(6) 0.0028(6) -0.0002(6)
C5 0.0156(8) 0.0148(7) 0.0096(7) 0.0004(6) 0.0022(6) 0.0038(6)
C3 0.0182(9) 0.0133(8) 0.0137(8) 0.0008(6) 0.0056(6) -0.0022(6)
C4 0.0134(8) 0.0166(8) 0.0129(8) -0.0025(6) 0.0027(6) -0.0024(6)
C11 0.0147(8) 0.0149(8) 0.0133(8) -0.0011(6) 0.0023(6) 0.0002(6)
C12 0.0123(8) 0.0165(8) 0.0129(8) -0.0013(6) 0.0012(6) 0.0001(6)
C13 0.0178(9) 0.0255(9) 0.0207(9) -0.0087(8) 0.0022(7) -0.0033(7)

loop_
_atom_type_symbol
_atom_type_description
_atom_type_scat_dispersion_real
_atom_type_scat_dispersion_imag
_atom_type_scat_source
C C 0.0033 0.0016 'International Tables Vol C Tables 4.2.6.8 and 6.1.1.4'
H H 0.0000 0.0000 'International Tables Vol C Tables 4.2.6.8 and 6.1.1.4'
N N 0.0061 0.0033 'International Tables Vol C Tables 4.2.6.8 and 6.1.1.4'
O O 0.0106 0.0060 'International Tables Vol C Tables 4.2.6.8 and 6.1.1.4'
Br Br -0.2901 2.4595 'International Tables Vol C Tables 4.2.6.8 and 6.1.1.4'

loop_
_geom_angle_atom_site_label_1
_geom_angle_atom_site_label_2
_geom_angle_atom_site_label_3
_geom_angle
C12 N8 C7 111.41(12)
C12 N8 H81 109.1(15)
C7 N8 H81 108.8(15)
C12 N8 H82 104.6(13)
C7 N8 H82 112.9(13)
H81 N8 H82 109.9(19)
C6 C1 C2 120.72(15)
C6 C1 C7 119.61(14)
C2 C1 C7 119.64(14)
O1 C2 C3 122.09(14)
O1 C2 C1 121.36(15)
C3 C2 C1 116.55(14)
C5 C6 C1 120.27(14)
C5 C6 H6 120.8(12)
C1 C6 H6 118.9(12)
N8 C7 C1 113.67(13)
N8 C7 H72 107.1(11)
C1 C7 H72 109.2(11)
N8 C7 H71 104.9(11)
C1 C7 H71 111.9(10)
H72 C7 H71 109.9(15)
C6 C5 C4 120.52(15)
C6 C5 Br1 120.52(12)
C4 C5 Br1 118.96(12)
C4 C3 C2 122.46(15)
C4 C3 H3 118.9(12)
C2 C3 H3 118.6(11)
C3 C4 C5 119.41(16)
C3 C4 H4 120.0(12)
C5 C4 H4 120.6(11)
C12 C11 C13 111.13(14)
C12 C11 H112 110.5(10)
C13 C11 H112 109.9(11)
C12 C11 H111 109.1(11)
C13 C11 H111 110.5(11)
H112 C11 H111 105.4(15)
N8 C12 C11 112.01(13)
N8 C12 H122 107.5(11)
C11 C12 H122 111.9(11)
N8 C12 H121 108.2(11)
C11 C12 H121 109.7(11)
H122 C12 H121 107.5(15)
C11 C13 H133 111.1(13)
C11 C13 H131 108.8(14)
H133 C13 H131 109.7(18)
C11 C13 H132 112.1(12)
H133 C13 H132 108.5(17)
H131 C13 H132 106.6(19)

loop_
_geom_bond_atom_site_label_1
_geom_bond_atom_site_label_2
_geom_bond_distance
Br1 C5 1.9099(16)
O1 C2 1.3146(19)
N8 C12 1.496(2)
N8 C7 1.503(2)
N8 H81 0.86(2)
N8 H82 0.86(2)
C1 C6 1.398(2)
C1 C2 1.423(2)
C1 C7 1.503(2)
C2 C3 1.416(2)
C6 C5 1.386(2)
C6 H6 0.960(19)
C7 H72 0.954(19)
C7 H71 0.948(18)
C5 C4 1.389(2)
C3 C4 1.382(2)
C3 H3 0.92(2)
C4 H4 0.94(2)
C11 C12 1.521(2)
C11 C13 1.526(2)
C11 H112 0.985(19)
C11 H111 0.959(19)
C12 H122 1.01(2)
C12 H121 0.95(2)
C13 H133 0.98(2)
C13 H131 0.94(2)
C13 H132 1.00(2)
